data_1517705
loop_
_publ_author_name
'Bozidar Cobeljic'
'Andrej Pevec'
'Iztok Turel'
'Marcel Swart'
'Dragana Mitic'
'Marina Milenkovic'
'Ivanka Markovic'
'Maja Jovanovic'
'Dusan Sladic'
'Marko Jeremic'
'Katarina Andelkovic'

_publ_section_title
;
 Synthesis, characterization, DFT calculations and biological activity of
 derivatives of 3-acetylpyridine and the zinc(II) complex with the
 condensation product of 3-acetylpyridine and semicarbazide
;
_journal_name_full
;
Inorganica Chimica Acta
;
_journal_page_first 5
_journal_page_last 12
_journal_volume 404
_journal_year 2013
_chemical_formula_sum 'C16 H20 Cl2 N8 O2 Zn'
_chemical_formula_weight 492.67
_space_group_IT_number 60
_symmetry_cell_setting orthorhombic
_symmetry_space_group_name_Hall '-P 2n 2ab'
_symmetry_space_group_name_H-M 'P b c n'
_atom_sites_solution_hydrogens geom
_atom_sites_solution_primary direct
_atom_sites_solution_secondary difmap
_cell_angle_alpha 90.00
_cell_angle_beta 90.00
_cell_angle_gamma 90.00
_cell_formula_units_Z 4
_cell_length_a 7.43810(10)
_cell_length_b 11.6257(2)
_cell_length_c 23.9731(5)
_cell_measurement_reflns_used 2731
_cell_measurement_temperature 293(2)
_cell_measurement_theta_max 27.48
_cell_measurement_theta_min 1.00
_cell_volume 2073.03(6)
_computing_cell_refinement 'DENZO and SCALEPACK (Otwinowski & Minor, 1997)'
_computing_data_collection 'COLLECT (Nonius, 1998)'
_computing_data_reduction 'DENZO and SCALEPACK'
_computing_publication_material 'WinGX (Farrugia, 1999)'
_computing_structure_refinement 'SHELXL-97 (Sheldrick, 2008)'
_computing_structure_solution 'SHELXS-97 (Sheldrick, 1997)'
_diffrn_ambient_temperature 293(2)
_diffrn_measured_fraction_theta_full 0.999
_diffrn_measured_fraction_theta_max 0.999
_diffrn_measurement_device_type
;
Nonius KappaCCD area-detector diffractometer
;
_diffrn_measurement_method '\f scans + \w scans'
_diffrn_radiation_monochromator graphite
_diffrn_radiation_source 'fine-focus sealed tube'
_diffrn_radiation_type MoK\a
_diffrn_radiation_wavelength 0.71073
_diffrn_reflns_av_R_equivalents 0.0178
_diffrn_reflns_av_sigmaI/netI 0.0241
_diffrn_reflns_limit_h_max 9
_diffrn_reflns_limit_h_min -9
_diffrn_reflns_limit_k_max 15
_diffrn_reflns_limit_k_min -15
_diffrn_reflns_limit_l_max 31
_diffrn_reflns_limit_l_min -30
_diffrn_reflns_number 4402
_diffrn_reflns_theta_full 27.48
_diffrn_reflns_theta_max 27.48
_diffrn_reflns_theta_min 3.22
_exptl_absorpt_coefficient_mu 1.473
_exptl_absorpt_correction_T_max 0.8667
_exptl_absorpt_correction_T_min 0.7571
_exptl_absorpt_correction_type multi-scan
_exptl_absorpt_process_details 'SCALEPACK (Otwinowski & Minor, 1997)'
_exptl_crystal_colour colourless
_exptl_crystal_density_diffrn 1.579
_exptl_crystal_density_method 'not measured'
_exptl_crystal_description block
_exptl_crystal_F_000 1008
_exptl_crystal_size_max 0.20
_exptl_crystal_size_mid 0.13
_exptl_crystal_size_min 0.10
_refine_diff_density_max 0.383
_refine_diff_density_min -0.323
_refine_diff_density_rms 0.053
_refine_ls_extinction_method none
_refine_ls_goodness_of_fit_ref 1.053
_refine_ls_hydrogen_treatment mixed
_refine_ls_matrix_type full
_refine_ls_number_parameters 142
_refine_ls_number_reflns 2378
_refine_ls_number_restraints 3
_refine_ls_restrained_S_all 1.053
_refine_ls_R_factor_all 0.0484
_refine_ls_R_factor_gt 0.0315
_refine_ls_shift/su_max 0.0001
_refine_ls_shift/su_mean 0.0001
_refine_ls_structure_factor_coef Fsqd
_refine_ls_weighting_details 'calc w=1/[\s^2^(Fo^2^)+(0.0402P)^2^+0.8938P] where P=(Fo^2^+2Fc^2^)/3'
_refine_ls_weighting_scheme calc
_refine_ls_wR_factor_gt 0.0767
_refine_ls_wR_factor_ref 0.0840
_reflns_number_gt 1827
_reflns_number_total 2378
_reflns_threshold_expression >2\s(I)
_cod_data_source_file ICA-2013-404-5-12-1.cif
_cod_data_source_block k2212
_cod_original_sg_symbol_H-M Pbcn
_cod_database_code 1517705

loop_
_symmetry_equiv_pos_as_xyz
'x, y, z'
'-x+1/2, -y+1/2, z+1/2'
'x+1/2, -y+1/2, -z'
'-x, y, -z+1/2'
'-x, -y, -z'
'x-1/2, y-1/2, -z-1/2'
'-x-1/2, y-1/2, z'
'x, -y, z-1/2'

loop_
_atom_site_label
_atom_site_type_symbol
_atom_site_fract_x
_atom_site_fract_y
_atom_site_fract_z
_atom_site_U_iso_or_equiv
_atom_site_adp_type
_atom_site_occupancy
_atom_site_symmetry_multiplicity
_atom_site_calc_flag
_atom_site_refinement_flags
Zn1 Zn 0.0000 0.36953(3) 0.2500 0.03426(12) Uani 1 2 d S
Cl1 Cl 0.18450(8) 0.47114(5) 0.30428(3) 0.05644(19) Uani 1 1 d .
N1 N 0.1659(2) 0.27138(14) 0.20067(7) 0.0366(4) Uani 1 1 d .
N2 N 0.3064(2) -0.03340(14) 0.07983(7) 0.0374(4) Uani 1 1 d .
N3 N 0.2811(2) -0.12410(14) 0.04439(8) 0.0393(4) Uani 1 1 d D
H3N H 0.177(2) -0.1513(19) 0.0344(10) 0.047 Uiso 1 1 d D
N4 N 0.5859(3) -0.1530(2) 0.05172(10) 0.0568(6) Uani 1 1 d D
H4NA H 0.681(3) -0.182(2) 0.0385(11) 0.068 Uiso 1 1 d D
H4NB H 0.585(4) -0.103(2) 0.0775(10) 0.068 Uiso 1 1 d D
O1 O 0.41956(19) -0.26169(13) -0.00665(6) 0.0453(4) Uani 1 1 d .
C1 C 0.1145(3) 0.18189(17) 0.16830(8) 0.0363(4) Uani 1 1 d .
H1 H -0.0041 0.1569 0.1703 0.044 Uiso 1 1 calc R
C2 C 0.2304(3) 0.12610(16) 0.13243(8) 0.0331(4) Uani 1 1 d .
C3 C 0.4081(3) 0.16482(19) 0.13045(9) 0.0409(5) Uani 1 1 d .
H3 H 0.4903 0.1295 0.1068 0.049 Uiso 1 1 calc R
C4 C 0.4609(3) 0.2549(2) 0.16347(10) 0.0456(5) Uani 1 1 d .
H4 H 0.5793 0.2807 0.1629 0.055 Uiso 1 1 calc R
C5 C 0.3364(3) 0.30636(18) 0.19733(9) 0.0421(5) Uani 1 1 d .
H5 H 0.3723 0.3686 0.2190 0.051 Uiso 1 1 calc R
C6 C 0.1740(3) 0.02822(16) 0.09632(8) 0.0336(4) Uani 1 1 d .
C7 C -0.0188(3) 0.01249(19) 0.08144(9) 0.0405(5) Uani 1 1 d .
H7A H -0.0286 -0.0415 0.0513 0.061 Uiso 1 1 calc R
H7B H -0.0689 0.0850 0.0702 0.061 Uiso 1 1 calc R
H7C H -0.0832 -0.0162 0.1132 0.061 Uiso 1 1 calc R
C8 C 0.4320(3) -0.18341(18) 0.02809(9) 0.0383(5) Uani 1 1 d .

loop_
_atom_site_aniso_label
_atom_site_aniso_U_11
_atom_site_aniso_U_22
_atom_site_aniso_U_33
_atom_site_aniso_U_23
_atom_site_aniso_U_13
_atom_site_aniso_U_12
Zn1 0.0391(2) 0.03263(19) 0.03104(19) 0.000 -0.00380(14) 0.000
Cl1 0.0508(3) 0.0606(4) 0.0579(4) -0.0248(3) -0.0156(3) 0.0042(3)
N1 0.0410(10) 0.0344(9) 0.0345(9) -0.0048(7) -0.0020(7) -0.0006(8)
N2 0.0368(9) 0.0361(9) 0.0392(9) -0.0085(7) 0.0011(7) -0.0018(8)
N3 0.0307(9) 0.0395(10) 0.0475(10) -0.0139(8) 0.0002(8) -0.0015(8)
N4 0.0313(10) 0.0657(14) 0.0734(15) -0.0369(11) -0.0005(10) 0.0034(10)
O1 0.0367(8) 0.0473(9) 0.0519(9) -0.0207(7) 0.0007(7) 0.0004(7)
C1 0.0355(10) 0.0350(11) 0.0385(11) -0.0040(9) 0.0003(9) -0.0029(9)
C2 0.0358(10) 0.0306(10) 0.0329(9) -0.0010(8) -0.0018(8) 0.0013(8)
C3 0.0371(12) 0.0404(11) 0.0452(12) -0.0024(10) 0.0041(10) 0.0002(9)
C4 0.0356(11) 0.0471(13) 0.0541(14) -0.0066(11) -0.0017(10) -0.0075(10)
C5 0.0430(12) 0.0394(11) 0.0439(12) -0.0063(9) -0.0053(9) -0.0049(10)
C6 0.0344(10) 0.0333(10) 0.0330(10) -0.0010(8) 0.0029(8) -0.0005(8)
C7 0.0385(12) 0.0404(12) 0.0426(12) -0.0083(9) 0.0027(9) -0.0025(9)
C8 0.0337(10) 0.0379(11) 0.0433(12) -0.0045(9) 0.0046(9) -0.0022(9)

loop_
_atom_type_symbol
_atom_type_description
_atom_type_scat_dispersion_real
_atom_type_scat_dispersion_imag
_atom_type_scat_source
C C 0.0033 0.0016 'International Tables Vol C Tables 4.2.6.8 and 6.1.1.4'
H H 0.0000 0.0000 'International Tables Vol C Tables 4.2.6.8 and 6.1.1.4'
Cl Cl 0.1484 0.1585 'International Tables Vol C Tables 4.2.6.8 and 6.1.1.4'
N N 0.0061 0.0033 'International Tables Vol C Tables 4.2.6.8 and 6.1.1.4'
O O 0.0106 0.0060 'International Tables Vol C Tables 4.2.6.8 and 6.1.1.4'
Zn Zn 0.2839 1.4301 'International Tables Vol C Tables 4.2.6.8 and 6.1.1.4'

loop_
_geom_angle_atom_site_label_1
_geom_angle_atom_site_label_2
_geom_angle_atom_site_label_3
_geom_angle
_geom_angle_site_symmetry_1
_geom_angle_site_symmetry_3
N1 Zn1 N1 112.55(9) . 4
N1 Zn1 Cl1 105.09(5) . .
N1 Zn1 Cl1 109.14(5) 4 .
N1 Zn1 Cl1 109.14(5) . 4
N1 Zn1 Cl1 105.09(5) 4 4
Cl1 Zn1 Cl1 116.02(4) . 4
C5 N1 C1 117.96(18) . .
C5 N1 Zn1 115.86(14) . .
C1 N1 Zn1 125.94(14) . .
C6 N2 N3 121.19(17) . .
N2 N3 C8 116.83(17) . .
N2 N3 H3N 125.1(16) . .
C8 N3 H3N 117.7(15) . .
C8 N4 H4NA 117.1(19) . .
C8 N4 H4NB 119(2) . .
H4NA N4 H4NB 124(3) . .
N1 C1 C2 122.83(19) . .
N1 C1 H1 118.6 . .
C2 C1 H1 118.6 . .
C1 C2 C3 117.44(18) . .
C1 C2 C6 123.06(18) . .
C3 C2 C6 119.51(18) . .
C4 C3 C2 119.9(2) . .
C4 C3 H3 120.1 . .
C2 C3 H3 120.1 . .
C5 C4 C3 118.8(2) . .
C5 C4 H4 120.6 . .
C3 C4 H4 120.6 . .
N1 C5 C4 123.1(2) . .
N1 C5 H5 118.5 . .
C4 C5 H5 118.5 . .
N2 C6 C7 126.72(18) . .
N2 C6 C2 112.99(17) . .
C7 C6 C2 120.25(17) . .
C6 C7 H7A 109.5 . .
C6 C7 H7B 109.5 . .
H7A C7 H7B 109.5 . .
C6 C7 H7C 109.5 . .
H7A C7 H7C 109.5 . .
H7B C7 H7C 109.5 . .
O1 C8 N4 123.3(2) . .
O1 C8 N3 119.95(19) . .
N4 C8 N3 116.74(18) . .

loop_
_geom_bond_atom_site_label_1
_geom_bond_atom_site_label_2
_geom_bond_distance
_geom_bond_site_symmetry_2
Zn1 N1 2.0552(16) .
Zn1 N1 2.0552(16) 4
Zn1 Cl1 2.2298(6) .
Zn1 Cl1 2.2298(6) 4
N1 C5 1.334(3) .
N1 C1 1.353(2) .
N2 C6 1.280(3) .
N2 N3 1.367(2) .
N3 C8 1.374(3) .
N3 H3N 0.868(16) .
N4 C8 1.325(3) .
N4 H4NA 0.841(16) .
N4 H4NB 0.850(17) .
O1 C8 1.237(2) .
C1 C2 1.380(3) .
C1 H1 0.9300 .
C2 C3 1.397(3) .
C2 C6 1.490(3) .
C3 C4 1.371(3) .
C3 H3 0.9300 .
C4 C5 1.369(3) .
C4 H4 0.9300 .
C5 H5 0.9300 .
C6 C7 1.489(3) .
C7 H7A 0.9600 .
C7 H7B 0.9600 .
C7 H7C 0.9600 .

loop_
_geom_torsion_atom_site_label_1
_geom_torsion_atom_site_label_2
_geom_torsion_atom_site_label_3
_geom_torsion_atom_site_label_4
_geom_torsion
_geom_torsion_site_symmetry_1
N1 Zn1 N1 C5 -136.96(17) 4
Cl1 Zn1 N1 C5 -18.30(16) .
Cl1 Zn1 N1 C5 106.77(15) 4
N1 Zn1 N1 C1 48.87(15) 4
Cl1 Zn1 N1 C1 167.54(15) .
Cl1 Zn1 N1 C1 -67.39(16) 4
C6 N2 N3 C8 178.57(19) .
C5 N1 C1 C2 0.1(3) .
Zn1 N1 C1 C2 174.11(15) .
N1 C1 C2 C3 0.4(3) .
N1 C1 C2 C6 -179.43(18) .
C1 C2 C3 C4 0.1(3) .
C6 C2 C3 C4 179.9(2) .
C2 C3 C4 C5 -0.9(3) .
C1 N1 C5 C4 -1.0(3) .
Zn1 N1 C5 C4 -175.66(18) .
C3 C4 C5 N1 1.4(4) .
N3 N2 C6 C7 0.8(3) .
N3 N2 C6 C2 -177.17(17) .
C1 C2 C6 N2 -159.59(19) .
C3 C2 C6 N2 20.6(3) .
C1 C2 C6 C7 22.3(3) .
C3 C2 C6 C7 -157.49(19) .
N2 N3 C8 O1 -175.44(19) .
N2 N3 C8 N4 5.3(3) .
